data_2227608
loop_
_publ_author_name
'Cai, Xu'
'Zhou, Xinbo'
'Zheng, Zhibing'
'Zhong, Wu'
'Li, Song'

_publ_section_title
;
 (3<i>S</i>,4<i>R</i>,4a<i>S</i>,7a<i>R</i>,12b<i>S</i>)-3-Cyclopropylmethyl-4a,9-dihydroxy-3-methyl-7-oxo-2,3,4,4a,5,6,7,7a-octahydro-1<i>H</i>-4,12-methano-1-benzofuro[3,2-<i>e</i>]isoquinolin-3-ium
 2,2,2-trifluoroacetate methanol solvate
;
_journal_issue 11
_journal_name_full 'Acta Crystallographica Section E'
_journal_page_first o2868
_journal_paper_doi 10.1107/S1600536810041164
_journal_volume 66
_journal_year 2010
_chemical_formula_iupac 'C21 H26 N O4 +, C2 F3 O2 - , C H4 O'
_chemical_formula_moiety 'C21 H26 N O4 +, C2 F3 O2 - , C H4 O'
_chemical_formula_sum 'C24 H30 F3 N O7'
_chemical_formula_weight 501.49
_chemical_name_systematic
;
(3<i>S</i>,4<i>R</i>,4a<i>S</i>,7a<i>R</i>,12b<i>S</i>)-3-Cyclopropylmethyl-
4a,9-dihydroxy-3-methyl-7-oxo-2,3,4,4a,5,6,7,7a-octahydro-1<i>H</i>-4,12-
methano-1-benzofuro[3,2-<i>e</i>]isoquinolin-3-ium 2,2,2-trifluoroacetate
methanol solvate
;
_space_group_IT_number 19
_symmetry_cell_setting orthorhombic
_symmetry_space_group_name_Hall 'P 2ac 2ab'
_symmetry_space_group_name_H-M 'P 21 21 21'
_atom_sites_solution_hydrogens geom
_atom_sites_solution_primary direct
_atom_sites_solution_secondary difmap
_audit_creation_method SHELXL-97
_cell_angle_alpha 90.00
_cell_angle_beta 90.00
_cell_angle_gamma 90.00
_cell_formula_units_Z 4
_cell_length_a 9.404(2)
_cell_length_b 12.526(3)
_cell_length_c 19.693(5)
_cell_measurement_reflns_used 8884
_cell_measurement_temperature 113(2)
_cell_measurement_theta_max 27.9
_cell_measurement_theta_min 1.6
_cell_volume 2319.7(9)
_computing_cell_refinement 'CrystalClear (Rigaku/MSC, 2005)'
_computing_data_collection 'CrystalClear (Rigaku/MSC, 2005)'
_computing_data_reduction 'CrystalClear (Rigaku/MSC, 2005)'
_computing_molecular_graphics 'SHELXL97 (Sheldrick, 2008)'
_computing_publication_material 'XCIF in SHELXTL (Sheldrick, 2008)'
_computing_structure_refinement 'SHELXL97 (Sheldrick, 2008)'
_computing_structure_solution 'SHELXS97 (Sheldrick, 2008)'
_diffrn_ambient_temperature 113(2)
_diffrn_detector_area_resol_mean 14.63
_diffrn_measured_fraction_theta_full 1.000
_diffrn_measured_fraction_theta_max 1.000
_diffrn_measurement_device_type 'Rigaku Saturn CCD area detector'
_diffrn_measurement_method '\w and \f scans'
_diffrn_radiation_monochromator graphite
_diffrn_radiation_source 'fine-focus sealed tube'
_diffrn_radiation_type MoK\a
_diffrn_radiation_wavelength 0.71073
_diffrn_reflns_av_R_equivalents 0.0302
_diffrn_reflns_av_sigmaI/netI 0.0187
_diffrn_reflns_limit_h_max 9
_diffrn_reflns_limit_h_min -11
_diffrn_reflns_limit_k_max 13
_diffrn_reflns_limit_k_min -14
_diffrn_reflns_limit_l_max 23
_diffrn_reflns_limit_l_min -23
_diffrn_reflns_number 16033
_diffrn_reflns_theta_full 25.02
_diffrn_reflns_theta_max 25.02
_diffrn_reflns_theta_min 1.93
_diffrn_standards_decay_% 0
_diffrn_standards_interval_count 0
_diffrn_standards_interval_time 0
_diffrn_standards_number 0
_exptl_absorpt_coefficient_mu 0.120
_exptl_absorpt_correction_T_max 0.9834
_exptl_absorpt_correction_T_min 0.9764
_exptl_absorpt_correction_type multi-scan
_exptl_absorpt_process_details 'CrystalClear (Rigaku/MSC, 2005)'
_exptl_crystal_colour Colorless
_exptl_crystal_density_diffrn 1.436
_exptl_crystal_density_method 'not measured'
_exptl_crystal_description Prism
_exptl_crystal_F_000 1056
_exptl_crystal_size_max 0.20
_exptl_crystal_size_mid 0.18
_exptl_crystal_size_min 0.14
_refine_diff_density_max 0.224
_refine_diff_density_min -0.187
_refine_ls_extinction_method none
_refine_ls_goodness_of_fit_ref 1.072
_refine_ls_hydrogen_treatment constr
_refine_ls_matrix_type full
_refine_ls_number_parameters 349
_refine_ls_number_reflns 2336
_refine_ls_number_restraints 66
_refine_ls_restrained_S_all 1.154
_refine_ls_R_factor_all 0.0336
_refine_ls_R_factor_gt 0.0321
_refine_ls_shift/su_max 0.000
_refine_ls_shift/su_mean 0.000
_refine_ls_structure_factor_coef Fsqd
_refine_ls_weighting_details 'calc w=1/[\s^2^(Fo^2^)+(0.0510P)^2^+0.2916P] where P=(Fo^2^+2Fc^2^)/3'
_refine_ls_weighting_scheme calc
_refine_ls_wR_factor_gt 0.0780
_refine_ls_wR_factor_ref 0.0789
_reflns_number_gt 2261
_reflns_number_total 2336
_reflns_threshold_expression >2sigma(I)
_cod_data_source_file hg2721.cif
_cod_data_source_block I
_cod_original_cell_volume 2319.8(10)
_cod_database_code 2227608
_cod_database_fobs_code 2227608

loop_
_symmetry_equiv_pos_as_xyz
'x, y, z'
'-x+1/2, -y, z+1/2'
'-x, y+1/2, -z+1/2'
'x+1/2, -y+1/2, -z'

loop_
_atom_site_type_symbol
_atom_site_label
_atom_site_fract_x
_atom_site_fract_y
_atom_site_fract_z
_atom_site_U_iso_or_equiv
_atom_site_adp_type
_atom_site_calc_flag
_atom_site_refinement_flags
_atom_site_occupancy
_atom_site_disorder_assembly
_atom_site_disorder_group
O O1 1.33431(18) 0.71301(14) 0.23591(8) 0.0281(4) Uani d . 1 . .
H H1 1.3709 0.7168 0.1971 0.042 Uiso calc R 1 . .
O O2 1.14964(17) 0.71503(13) 0.35444(7) 0.0233(4) Uani d . 1 . .
O O3 1.0961(2) 0.92317(15) 0.35475(11) 0.0430(5) Uani d . 1 . .
O O4 0.69083(18) 0.71936(12) 0.41814(7) 0.0239(4) Uani d . 1 . .
H H4 0.6411 0.7735 0.4265 0.036 Uiso calc R 1 . .
N N1 0.6598(2) 0.54016(14) 0.31973(9) 0.0224(4) Uani d . 1 . .
C C1 1.1913(3) 0.70077(18) 0.22998(12) 0.0238(5) Uani d . 1 . .
C C2 1.1185(3) 0.69242(18) 0.16778(12) 0.0258(6) Uani d . 1 . .
H H2 1.1719 0.6938 0.1268 0.031 Uiso calc R 1 . .
C C3 0.9710(3) 0.68222(18) 0.16386(12) 0.0255(5) Uani d . 1 . .
H H3 0.9263 0.6788 0.1206 0.031 Uiso calc R 1 . .
C C4 0.8880(3) 0.67693(18) 0.22272(12) 0.0230(5) Uani d . 1 . .
C C5 0.9618(3) 0.68362(17) 0.28299(11) 0.0215(5) Uani d . 1 . .
C C6 1.1068(3) 0.69866(18) 0.28753(11) 0.0219(5) Uani d . 1 . .
C C7 1.0192(3) 0.74854(18) 0.38813(11) 0.0228(5) Uani d . 1 . .
H H7 1.0236 0.7337 0.4380 0.027 Uiso calc R 1 . .
C C8 0.9985(3) 0.86850(19) 0.37436(12) 0.0271(6) Uani d . 1 . .
C C9 0.8483(3) 0.90873(18) 0.38089(13) 0.0286(6) Uani d . 1 . .
H H9A 0.8448 0.9859 0.3702 0.034 Uiso calc R 1 . .
H H9B 0.8144 0.8987 0.4281 0.034 Uiso calc R 1 . .
C C10 0.7521(3) 0.84654(17) 0.33149(12) 0.0244(5) Uani d . 1 . .
H H10A 0.6544 0.8759 0.3329 0.029 Uiso calc R 1 . .
H H10B 0.7887 0.8539 0.2846 0.029 Uiso calc R 1 . .
C C11 0.7500(3) 0.72831(18) 0.35199(11) 0.0211(5) Uani d . 1 . .
C C12 0.9008(3) 0.68246(18) 0.35386(11) 0.0211(5) Uani d . 1 . .
C C13 0.8942(3) 0.56643(18) 0.38041(12) 0.0222(5) Uani d . 1 . .
H H13A 0.9918 0.5375 0.3844 0.027 Uiso calc R 1 . .
H H13B 0.8503 0.5656 0.4261 0.027 Uiso calc R 1 . .
C C14 0.8082(3) 0.49697(17) 0.33281(12) 0.0240(5) Uani d . 1 . .
H H14A 0.8004 0.4244 0.3525 0.029 Uiso calc R 1 . .
H H14B 0.8592 0.4909 0.2890 0.029 Uiso calc R 1 . .
C C15 0.7269(3) 0.6745(2) 0.22605(12) 0.0258(6) Uani d . 1 . .
H H15A 0.6921 0.6153 0.1971 0.031 Uiso calc R 1 . .
H H15B 0.6896 0.7419 0.2069 0.031 Uiso calc R 1 . .
C C16 0.6658(3) 0.65996(17) 0.29849(11) 0.0225(5) Uani d . 1 . .
H H16 0.5658 0.6871 0.2978 0.027 Uiso calc R 1 . .
C C17 0.5940(3) 0.4752(2) 0.26332(12) 0.0293(6) Uani d . 1 . .
H H17A 0.6626 0.4674 0.2262 0.044 Uiso calc R 1 . .
H H17B 0.5087 0.5115 0.2465 0.044 Uiso calc R 1 . .
H H17C 0.5681 0.4045 0.2806 0.044 Uiso calc R 1 . .
C C18 0.5687(3) 0.52023(18) 0.38352(12) 0.0238(5) Uani d . 1 . .
H H18A 0.5718 0.4431 0.3944 0.029 Uiso calc R 1 . .
H H18B 0.6118 0.5592 0.4221 0.029 Uiso calc R 1 . .
C C19 0.4160(3) 0.55373(18) 0.37701(12) 0.0239(5) Uani d . 1 . .
H H19 0.3997 0.6289 0.3618 0.029 Uiso calc R 1 . .
C C20 0.3038(3) 0.4746(2) 0.35699(13) 0.0328(6) Uani d . 1 . .
H H20A 0.2231 0.5007 0.3293 0.039 Uiso calc R 1 . .
H H20B 0.3345 0.4007 0.3468 0.039 Uiso calc R 1 . .
C C21 0.3133(3) 0.51176(19) 0.42924(12) 0.0307(6) Uani d . 1 . .
H H21A 0.3500 0.4608 0.4634 0.037 Uiso calc R 1 . .
H H21B 0.2386 0.5608 0.4460 0.037 Uiso calc R 1 . .
F F1 0.4670(15) 0.2811(8) 0.5019(7) 0.042(3) Uani d PDU 0.290(14) A 1
F F2 0.475(2) 0.1198(14) 0.5336(8) 0.066(4) Uani d PDU 0.290(14) A 1
F F3 0.3034(9) 0.1836(19) 0.4686(7) 0.089(4) Uani d PDU 0.290(14) A 1
F F1' 0.4075(11) 0.2763(4) 0.4989(4) 0.083(2) Uani d PDU 0.710(14) A 2
F F2' 0.5213(9) 0.1381(6) 0.5325(3) 0.0609(17) Uani d PDU 0.710(14) A 2
F F3' 0.3205(5) 0.1191(5) 0.4841(2) 0.0727(15) Uani d PDU 0.710(14) A 2
O O5 0.5400(2) 0.24675(13) 0.38094(8) 0.0294(4) Uani d . 1 . .
O O6 0.5533(2) 0.07136(14) 0.40010(9) 0.0396(5) Uani d . 1 . .
C C22 0.5196(3) 0.16372(19) 0.41422(11) 0.0256(5) Uani d . 1 A .
C C23 0.4420(4) 0.1785(2) 0.48217(14) 0.0434(8) Uani d D 1 . .
O O7 0.4835(2) 0.37757(13) 0.04273(8) 0.0277(4) Uani d . 1 . .
H H7A 0.4593 0.4383 0.0566 0.042 Uiso calc R 1 . .
C C24 0.6210(3) 0.3522(2) 0.06831(13) 0.0371(7) Uani d . 1 . .
H H24A 0.6853 0.4126 0.0606 0.056 Uiso calc R 1 . .
H H24B 0.6577 0.2890 0.0449 0.056 Uiso calc R 1 . .
H H24C 0.6146 0.3377 0.1171 0.056 Uiso calc R 1 . .

loop_
_atom_site_aniso_label
_atom_site_aniso_U_11
_atom_site_aniso_U_22
_atom_site_aniso_U_33
_atom_site_aniso_U_12
_atom_site_aniso_U_13
_atom_site_aniso_U_23
O1 0.0234(10) 0.0354(9) 0.0255(8) -0.0008(8) 0.0021(8) 0.0017(8)
O2 0.0218(9) 0.0265(9) 0.0216(7) 0.0015(7) -0.0026(7) 0.0008(7)
O3 0.0314(11) 0.0279(10) 0.0698(14) -0.0053(9) 0.0018(11) 0.0055(9)
O4 0.0282(10) 0.0202(8) 0.0232(7) 0.0036(7) 0.0025(7) 0.0021(6)
N1 0.0229(11) 0.0168(9) 0.0277(9) 0.0008(8) -0.0040(9) -0.0001(8)
C1 0.0260(14) 0.0194(11) 0.0261(12) 0.0008(10) -0.0017(11) 0.0020(9)
C2 0.0320(15) 0.0229(12) 0.0226(11) 0.0019(11) 0.0019(11) 0.0003(9)
C3 0.0309(15) 0.0247(12) 0.0209(11) 0.0000(11) -0.0041(11) 0.0008(9)
C4 0.0256(14) 0.0199(11) 0.0235(11) -0.0009(10) -0.0051(10) 0.0022(10)
C5 0.0248(13) 0.0171(11) 0.0227(11) 0.0026(9) -0.0011(10) 0.0007(9)
C6 0.0253(13) 0.0186(11) 0.0218(11) 0.0008(10) -0.0042(10) 0.0020(9)
C7 0.0249(13) 0.0220(12) 0.0217(10) 0.0016(10) -0.0003(10) 0.0008(9)
C8 0.0302(15) 0.0212(12) 0.0300(12) -0.0018(11) -0.0025(11) -0.0005(10)
C9 0.0313(14) 0.0187(11) 0.0358(12) 0.0012(10) 0.0042(12) -0.0008(10)
C10 0.0246(13) 0.0193(11) 0.0293(12) 0.0046(10) 0.0027(11) 0.0033(9)
C11 0.0233(12) 0.0194(11) 0.0207(11) 0.0005(10) -0.0003(10) 0.0027(9)
C12 0.0237(13) 0.0189(11) 0.0206(10) -0.0001(10) -0.0029(10) 0.0015(9)
C13 0.0219(13) 0.0198(11) 0.0248(11) 0.0031(10) -0.0021(10) 0.0041(9)
C14 0.0223(13) 0.0183(11) 0.0312(12) 0.0040(10) -0.0014(10) 0.0018(10)
C15 0.0275(14) 0.0269(12) 0.0230(12) 0.0003(10) -0.0062(10) 0.0033(10)
C16 0.0228(14) 0.0184(11) 0.0263(11) 0.0027(10) -0.0034(11) 0.0045(9)
C17 0.0321(15) 0.0276(12) 0.0283(12) -0.0040(12) -0.0054(11) -0.0035(10)
C18 0.0257(14) 0.0180(11) 0.0276(11) -0.0012(10) -0.0019(10) 0.0026(9)
C19 0.0256(14) 0.0179(11) 0.0283(12) -0.0001(10) -0.0005(11) 0.0012(10)
C20 0.0259(14) 0.0303(13) 0.0423(14) 0.0000(12) -0.0022(12) -0.0062(11)
C21 0.0289(15) 0.0276(13) 0.0356(13) 0.0007(11) 0.0013(12) 0.0049(10)
F1 0.074(7) 0.034(4) 0.018(3) 0.021(4) 0.007(4) -0.009(3)
F2 0.113(9) 0.032(5) 0.052(5) -0.002(6) 0.045(5) 0.027(4)
F3 0.050(5) 0.135(9) 0.081(6) 0.003(6) 0.019(4) -0.017(6)
F1' 0.148(6) 0.048(2) 0.054(3) 0.054(3) 0.053(4) 0.0154(19)
F2' 0.111(5) 0.048(3) 0.0238(17) 0.001(3) 0.002(2) 0.0139(14)
F3' 0.056(2) 0.091(3) 0.071(2) -0.001(2) 0.0386(18) 0.004(2)
O5 0.0351(10) 0.0234(9) 0.0296(8) 0.0029(8) 0.0043(8) 0.0007(7)
O6 0.0551(13) 0.0242(9) 0.0396(10) 0.0061(9) 0.0149(10) 0.0008(8)
C22 0.0264(14) 0.0245(12) 0.0260(12) 0.0028(11) -0.0020(11) -0.0010(10)
C23 0.060(2) 0.0361(16) 0.0343(15) 0.0108(15) 0.0087(15) -0.0001(12)
O7 0.0292(10) 0.0231(8) 0.0308(9) -0.0009(8) -0.0008(8) -0.0004(7)
C24 0.0328(16) 0.0426(16) 0.0361(14) 0.0019(13) -0.0040(13) 0.0039(12)

loop_
_atom_type_symbol
_atom_type_description
_atom_type_scat_dispersion_real
_atom_type_scat_dispersion_imag
_atom_type_scat_source
C C 0.0033 0.0016 'International Tables Vol C Tables 4.2.6.8 and 6.1.1.4'
H H 0.0000 0.0000 'International Tables Vol C Tables 4.2.6.8 and 6.1.1.4'
N N 0.0061 0.0033 'International Tables Vol C Tables 4.2.6.8 and 6.1.1.4'
O O 0.0106 0.0060 'International Tables Vol C Tables 4.2.6.8 and 6.1.1.4'
F F 0.0171 0.0103 'International Tables Vol C Tables 4.2.6.8 and 6.1.1.4'

loop_
_geom_angle_atom_site_label_1
_geom_angle_atom_site_label_2
_geom_angle_atom_site_label_3
_geom_angle_site_symmetry_1
_geom_angle_site_symmetry_3
_geom_angle
_geom_angle_publ_flag
C1 O1 H1 . . 109.5 ?
C6 O2 C7 . . 103.31(17) ?
C11 O4 H4 . . 109.5 ?
C17 N1 C14 . . 108.01(18) ?
C17 N1 C18 . . 106.54(18) ?
C14 N1 C18 . . 108.35(16) ?
C17 N1 C16 . . 109.65(17) ?
C14 N1 C16 . . 110.83(18) ?
C18 N1 C16 . . 113.25(17) ?
O1 C1 C6 . . 120.0(2) ?
O1 C1 C2 . . 124.4(2) ?
C6 C1 C2 . . 115.6(2) ?
C3 C2 C1 . . 122.6(2) ?
C3 C2 H2 . . 118.7 ?
C1 C2 H2 . . 118.7 ?
C2 C3 C4 . . 120.9(2) ?
C2 C3 H3 . . 119.6 ?
C4 C3 H3 . . 119.6 ?
C5 C4 C3 . . 115.4(2) ?
C5 C4 C15 . . 117.9(2) ?
C3 C4 C15 . . 126.5(2) ?
C4 C5 C6 . . 124.2(2) ?
C4 C5 C12 . . 127.2(2) ?
C6 C5 C12 . . 108.5(2) ?
C5 C6 C1 . . 121.1(2) ?
C5 C6 O2 . . 111.5(2) ?
C1 C6 O2 . . 127.3(2) ?
O2 C7 C8 . . 107.92(18) ?
O2 C7 C12 . . 104.70(17) ?
C8 C7 C12 . . 110.80(19) ?
O2 C7 H7 . . 111.1 ?
C8 C7 H7 . . 111.1 ?
C12 C7 H7 . . 111.1 ?
O3 C8 C9 . . 123.4(2) ?
O3 C8 C7 . . 120.9(2) ?
C9 C8 C7 . . 115.5(2) ?
C8 C9 C10 . . 109.13(19) ?
C8 C9 H9A . . 109.9 ?
C10 C9 H9A . . 109.9 ?
C8 C9 H9B . . 109.9 ?
C10 C9 H9B . . 109.9 ?
H9A C9 H9B . . 108.3 ?
C11 C10 C9 . . 109.23(19) ?
C11 C10 H10A . . 109.8 ?
C9 C10 H10A . . 109.8 ?
C11 C10 H10B . . 109.8 ?
C9 C10 H10B . . 109.8 ?
H10A C10 H10B . . 108.3 ?
O4 C11 C12 . . 108.15(18) ?
O4 C11 C10 . . 108.80(18) ?
C12 C11 C10 . . 110.9(2) ?
O4 C11 C16 . . 111.95(18) ?
C12 C11 C16 . . 106.19(18) ?
C10 C11 C16 . . 110.83(18) ?
C5 C12 C11 . . 109.05(19) ?
C5 C12 C7 . . 97.19(19) ?
C11 C12 C7 . . 118.55(19) ?
C5 C12 C13 . . 109.71(18) ?
C11 C12 C13 . . 108.87(19) ?
C7 C12 C13 . . 112.68(19) ?
C14 C13 C12 . . 110.65(19) ?
C14 C13 H13A . . 109.5 ?
C12 C13 H13A . . 109.5 ?
C14 C13 H13B . . 109.5 ?
C12 C13 H13B . . 109.5 ?
H13A C13 H13B . . 108.1 ?
C13 C14 N1 . . 113.03(18) ?
C13 C14 H14A . . 109.0 ?
N1 C14 H14A . . 109.0 ?
C13 C14 H14B . . 109.0 ?
N1 C14 H14B . . 109.0 ?
H14A C14 H14B . . 107.8 ?
C4 C15 C16 . . 114.4(2) ?
C4 C15 H15A . . 108.7 ?
C16 C15 H15A . . 108.7 ?
C4 C15 H15B . . 108.7 ?
C16 C15 H15B . . 108.7 ?
H15A C15 H15B . . 107.6 ?
C15 C16 N1 . . 111.92(18) ?
C15 C16 C11 . . 111.50(19) ?
N1 C16 C11 . . 111.26(17) ?
C15 C16 H16 . . 107.3 ?
N1 C16 H16 . . 107.3 ?
C11 C16 H16 . . 107.3 ?
N1 C17 H17A . . 109.5 ?
N1 C17 H17B . . 109.5 ?
H17A C17 H17B . . 109.5 ?
N1 C17 H17C . . 109.5 ?
H17A C17 H17C . . 109.5 ?
H17B C17 H17C . . 109.5 ?
C19 C18 N1 . . 114.64(19) ?
C19 C18 H18A . . 108.6 ?
N1 C18 H18A . . 108.6 ?
C19 C18 H18B . . 108.6 ?
N1 C18 H18B . . 108.6 ?
H18A C18 H18B . . 107.6 ?
C20 C19 C18 . . 120.7(2) ?
C20 C19 C21 . . 59.85(16) ?
C18 C19 C21 . . 117.2(2) ?
C20 C19 H19 . . 115.8 ?
C18 C19 H19 . . 115.8 ?
C21 C19 H19 . . 115.8 ?
C21 C20 C19 . . 60.24(16) ?
C21 C20 H20A . . 117.7 ?
C19 C20 H20A . . 117.7 ?
C21 C20 H20B . . 117.7 ?
C19 C20 H20B . . 117.7 ?
H20A C20 H20B . . 114.9 ?
C20 C21 C19 . . 59.91(17) ?
C20 C21 H21A . . 117.8 ?
C19 C21 H21A . . 117.8 ?
C20 C21 H21B . . 117.8 ?
C19 C21 H21B . . 117.8 ?
H21A C21 H21B . . 114.9 ?
O6 C22 O5 . . 128.8(2) ?
O6 C22 C23 . . 115.6(2) ?
O5 C22 C23 . . 115.5(2) ?
F2 C23 F1' . . 113.3(10) ?
F2 C23 F3 . . 114.8(10) ?
F1' C23 F3 . . 76.3(7) ?
F2 C23 F2' . . 21.5(8) ?
F1' C23 F2' . . 107.8(5) ?
F3 C23 F2' . . 135.3(8) ?
F2 C23 F1 . . 105.8(11) ?
F1' C23 F1 . . 24.3(6) ?
F3 C23 F1 . . 100.4(9) ?
F2' C23 F1 . . 92.8(7) ?
F2 C23 F3' . . 82.5(8) ?
F1' C23 F3' . . 107.2(4) ?
F3 C23 F3' . . 38.0(8) ?
F2' C23 F3' . . 103.9(4) ?
F1 C23 F3' . . 130.6(6) ?
F2 C23 C22 . . 120.1(9) ?
F1' C23 C22 . . 116.7(4) ?
F3 C23 C22 . . 107.3(5) ?
F2' C23 C22 . . 109.5(4) ?
F1 C23 C22 . . 106.3(7) ?
F3' C23 C22 . . 110.9(3) ?
C24 O7 H7A . . 109.5 ?
O7 C24 H24A . . 109.5 ?
O7 C24 H24B . . 109.5 ?
H24A C24 H24B . . 109.5 ?
O7 C24 H24C . . 109.5 ?
H24A C24 H24C . . 109.5 ?
H24B C24 H24C . . 109.5 ?

loop_
_geom_bond_atom_site_label_1
_geom_bond_atom_site_label_2
_geom_bond_site_symmetry_2
_geom_bond_distance
_geom_bond_publ_flag
O1 C1 . 1.359(3) ?
O1 H1 . 0.8400 ?
O2 C6 . 1.393(3) ?
O2 C7 . 1.456(3) ?
O3 C8 . 1.209(3) ?
O4 C11 . 1.421(3) ?
O4 H4 . 0.8400 ?
N1 C17 . 1.510(3) ?
N1 C14 . 1.519(3) ?
N1 C18 . 1.541(3) ?
N1 C16 . 1.559(3) ?
C1 C6 . 1.384(3) ?
C1 C2 . 1.407(3) ?
C2 C3 . 1.395(4) ?
C2 H2 . 0.9500 ?
C3 C4 . 1.399(3) ?
C3 H3 . 0.9500 ?
C4 C5 . 1.378(3) ?
C4 C15 . 1.517(4) ?
C5 C6 . 1.380(4) ?
C5 C12 . 1.509(3) ?
C7 C8 . 1.539(3) ?
C7 C12 . 1.543(3) ?
C7 H7 . 1.0000 ?
C8 C9 . 1.505(4) ?
C9 C10 . 1.540(3) ?
C9 H9A . 0.9900 ?
C9 H9B . 0.9900 ?
C10 C11 . 1.535(3) ?
C10 H10A . 0.9900 ?
C10 H10B . 0.9900 ?
C11 C12 . 1.530(3) ?
C11 C16 . 1.572(3) ?
C12 C13 . 1.546(3) ?
C13 C14 . 1.513(3) ?
C13 H13A . 0.9900 ?
C13 H13B . 0.9900 ?
C14 H14A . 0.9900 ?
C14 H14B . 0.9900 ?
C15 C16 . 1.549(3) ?
C15 H15A . 0.9900 ?
C15 H15B . 0.9900 ?
C16 H16 . 1.0000 ?
C17 H17A . 0.9800 ?
C17 H17B . 0.9800 ?
C17 H17C . 0.9800 ?
C18 C19 . 1.501(3) ?
C18 H18A . 0.9900 ?
C18 H18B . 0.9900 ?
C19 C20 . 1.501(3) ?
C19 C21 . 1.506(3) ?
C19 H19 . 1.0000 ?
C20 C21 . 1.500(4) ?
C20 H20A . 0.9900 ?
C20 H20B . 0.9900 ?
C21 H21A . 0.9900 ?
C21 H21B . 0.9900 ?
F1 C23 . 1.363(9) ?
F2 C23 . 1.290(10) ?
F3 C23 . 1.332(8) ?
F1' C23 . 1.309(6) ?
F2' C23 . 1.340(5) ?
F3' C23 . 1.364(5) ?
O5 C22 . 1.244(3) ?
O6 C22 . 1.231(3) ?
C22 C23 . 1.536(4) ?
O7 C24 . 1.423(3) ?
O7 H7A . 0.8400 ?
C24 H24A . 0.9800 ?
C24 H24B . 0.9800 ?
C24 H24C . 0.9800 ?

loop_
_geom_hbond_atom_site_label_D
_geom_hbond_atom_site_label_H
_geom_hbond_atom_site_label_A
_geom_hbond_site_symmetry_A
_geom_hbond_distance_DH
_geom_hbond_distance_HA
_geom_hbond_distance_DA
_geom_hbond_angle_DHA
O1 H1 O5 3_755 0.84 1.79 2.622(2) 170.2
O4 H4 O7 3_655 0.84 1.86 2.685(2) 169.4
O7 H7A O6 3_655 0.84 1.88 2.698(2) 165.9

loop_
_geom_torsion_atom_site_label_1
_geom_torsion_atom_site_label_2
_geom_torsion_atom_site_label_3
_geom_torsion_atom_site_label_4
_geom_torsion_site_symmetry_1
_geom_torsion_site_symmetry_2
_geom_torsion_site_symmetry_3
_geom_torsion_site_symmetry_4
_geom_torsion
_geom_torsion_publ_flag
O1 C1 C2 C3 . . . . -178.6(2) ?
C6 C1 C2 C3 . . . . -0.2(3) ?
C1 C2 C3 C4 . . . . -1.7(4) ?
C2 C3 C4 C5 . . . . 0.7(3) ?
C2 C3 C4 C15 . . . . 175.0(2) ?
C3 C4 C5 C6 . . . . 2.4(3) ?
C15 C4 C5 C6 . . . . -172.4(2) ?
C3 C4 C5 C12 . . . . 178.7(2) ?
C15 C4 C5 C12 . . . . 3.9(4) ?
C4 C5 C6 C1 . . . . -4.6(4) ?
C12 C5 C6 C1 . . . . 178.6(2) ?
C4 C5 C6 O2 . . . . 172.8(2) ?
C12 C5 C6 O2 . . . . -4.0(3) ?
O1 C1 C6 C5 . . . . -178.3(2) ?
C2 C1 C6 C5 . . . . 3.3(3) ?
O1 C1 C6 O2 . . . . 4.7(4) ?
C2 C1 C6 O2 . . . . -173.7(2) ?
C7 O2 C6 C5 . . . . -20.5(2) ?
C7 O2 C6 C1 . . . . 156.8(2) ?
C6 O2 C7 C8 . . . . -81.9(2) ?
C6 O2 C7 C12 . . . . 36.2(2) ?
O2 C7 C8 O3 . . . . -17.3(3) ?
C12 C7 C8 O3 . . . . -131.4(2) ?
O2 C7 C8 C9 . . . . 157.47(19) ?
C12 C7 C8 C9 . . . . 43.4(3) ?
O3 C8 C9 C10 . . . . 116.4(3) ?
C7 C8 C9 C10 . . . . -58.2(3) ?
C8 C9 C10 C11 . . . . 63.6(2) ?
C9 C10 C11 O4 . . . . 62.3(2) ?
C9 C10 C11 C12 . . . . -56.5(2) ?
C9 C10 C11 C16 . . . . -174.2(2) ?
C4 C5 C12 C11 . . . . -28.4(3) ?
C6 C5 C12 C11 . . . . 148.30(19) ?
C4 C5 C12 C7 . . . . -152.0(2) ?
C6 C5 C12 C7 . . . . 24.7(2) ?
C4 C5 C12 C13 . . . . 90.8(3) ?
C6 C5 C12 C13 . . . . -92.5(2) ?
O4 C11 C12 C5 . . . . 175.83(18) ?
C10 C11 C12 C5 . . . . -65.0(2) ?
C16 C11 C12 C5 . . . . 55.5(2) ?
O4 C11 C12 C7 . . . . -74.4(2) ?
C10 C11 C12 C7 . . . . 44.8(3) ?
C16 C11 C12 C7 . . . . 165.30(19) ?
O4 C11 C12 C13 . . . . 56.1(2) ?
C10 C11 C12 C13 . . . . 175.36(17) ?
C16 C11 C12 C13 . . . . -64.2(2) ?
O2 C7 C12 C5 . . . . -36.6(2) ?
C8 C7 C12 C5 . . . . 79.5(2) ?
O2 C7 C12 C11 . . . . -152.89(18) ?
C8 C7 C12 C11 . . . . -36.8(3) ?
O2 C7 C12 C13 . . . . 78.3(2) ?
C8 C7 C12 C13 . . . . -165.6(2) ?
C5 C12 C13 C14 . . . . -56.7(3) ?
C11 C12 C13 C14 . . . . 62.5(2) ?
C7 C12 C13 C14 . . . . -163.8(2) ?
C12 C13 C14 N1 . . . . -55.1(2) ?
C17 N1 C14 C13 . . . . 170.77(19) ?
C18 N1 C14 C13 . . . . -74.2(2) ?
C16 N1 C14 C13 . . . . 50.6(2) ?
C5 C4 C15 C16 . . . . -10.2(3) ?
C3 C4 C15 C16 . . . . 175.7(2) ?
C4 C15 C16 N1 . . . . -84.1(3) ?
C4 C15 C16 C11 . . . . 41.3(3) ?
C17 N1 C16 C15 . . . . -47.7(3) ?
C14 N1 C16 C15 . . . . 71.5(2) ?
C18 N1 C16 C15 . . . . -166.53(19) ?
C17 N1 C16 C11 . . . . -173.2(2) ?
C14 N1 C16 C11 . . . . -54.0(2) ?
C18 N1 C16 C11 . . . . 68.0(3) ?
O4 C11 C16 C15 . . . . 177.34(18) ?
C12 C11 C16 C15 . . . . -64.8(2) ?
C10 C11 C16 C15 . . . . 55.7(3) ?
O4 C11 C16 N1 . . . . -56.9(2) ?
C12 C11 C16 N1 . . . . 60.9(2) ?
C10 C11 C16 N1 . . . . -178.62(19) ?
C17 N1 C18 C19 . . . . -61.0(2) ?
C14 N1 C18 C19 . . . . -176.99(18) ?
C16 N1 C18 C19 . . . . 59.6(3) ?
N1 C18 C19 C20 . . . . 95.2(2) ?
N1 C18 C19 C21 . . . . 164.64(19) ?
C18 C19 C20 C21 . . . . 105.7(3) ?
C18 C19 C21 C20 . . . . -111.4(2) ?
O6 C22 C23 F2 . . . . 35.2(10) ?
O5 C22 C23 F2 . . . . -144.7(10) ?
O6 C22 C23 F1' . . . . 178.7(6) ?
O5 C22 C23 F1' . . . . -1.3(7) ?
O6 C22 C23 F3 . . . . -98.2(11) ?
O5 C22 C23 F3 . . . . 81.8(11) ?
O6 C22 C23 F2' . . . . 55.9(5) ?
O5 C22 C23 F2' . . . . -124.1(4) ?
O6 C22 C23 F1 . . . . 155.0(6) ?
O5 C22 C23 F1 . . . . -25.0(7) ?
O6 C22 C23 F3' . . . . -58.1(4) ?
O5 C22 C23 F3' . . . . 121.9(4) ?
